data_8102477
loop_
_publ_author_name
'Ying-Xue Zhi'
'Jun Hu'
'Jian-You Chen'
'Jing-Zhong Chen'

_publ_section_title
;
 Crystal structure of (+-)-2-imidazol-1-ylsuccinic acid, C7H8N2O4
;
_journal_issue 3
_journal_name_full 'Zeitschrift f\"ur Kristallographie - New Crystal Structures'
_journal_page_first 489
_journal_volume 224
_journal_year 2009
_chemical_formula_moiety 'C7 H8 N2 O4'
_chemical_formula_sum 'C7 H8 N2 O4'
_chemical_formula_weight 184.15
_chemical_name_systematic
; 
(+-)-2-imidazol-1-ylsuccinic acid, C~7~H~8~N~2~O~4~ 
;
_space_group_IT_number 14
_symmetry_cell_setting monoclinic
_symmetry_space_group_name_Hall '-P 2ybc'
_symmetry_space_group_name_H-M 'P 1 21/c 1'
_atom_sites_solution_hydrogens geom
_atom_sites_solution_primary direct
_atom_sites_solution_secondary difmap
_audit_creation_method SHELXL-97
_cell_angle_alpha 90.00
_cell_angle_beta 96.73(2)
_cell_angle_gamma 90.00
_cell_formula_units_Z 4
_cell_length_a 7.649(2)
_cell_length_b 7.493(2)
_cell_length_c 13.770(2)
_cell_measurement_reflns_used 1757
_cell_measurement_temperature 273(2)
_cell_measurement_theta_max 27.4
_cell_measurement_theta_min 1.97
_cell_volume 783.8(3)
_computing_cell_refinement 'SAINT (Bruker, 2004)'
_computing_data_collection 'SMART (Bruker, 2004)'
_computing_data_reduction SAINT
_computing_molecular_graphics 'SHELXTL (Bruker, 2004)'
_computing_publication_material SHELXTL
_computing_structure_refinement 'SHELXL-97 (Sheldrick, 1997)'
_computing_structure_solution 'SHELXS-97 (Sheldrick, 1990)'
_diffrn_ambient_temperature 273(2)
_diffrn_measured_fraction_theta_full 0.926
_diffrn_measured_fraction_theta_max 0.926
_diffrn_measurement_device_type 'CCD area detector'
_diffrn_measurement_method 'phi and omega scans'
_diffrn_radiation_monochromator graphite
_diffrn_radiation_source 'fine-focus sealed tube'
_diffrn_radiation_type MoK\a
_diffrn_radiation_wavelength 0.71073
_diffrn_reflns_av_R_equivalents 0.0588
_diffrn_reflns_av_sigmaI/netI 0.0842
_diffrn_reflns_limit_h_max 9
_diffrn_reflns_limit_h_min -9
_diffrn_reflns_limit_k_max 9
_diffrn_reflns_limit_k_min -9
_diffrn_reflns_limit_l_max 17
_diffrn_reflns_limit_l_min -10
_diffrn_reflns_number 4207
_diffrn_reflns_theta_full 27.40
_diffrn_reflns_theta_max 27.40
_diffrn_reflns_theta_min 2.68
_exptl_absorpt_coefficient_mu 0.130
_exptl_absorpt_correction_T_max 0.986
_exptl_absorpt_correction_T_min 0.975
_exptl_absorpt_correction_type multi-scan
_exptl_absorpt_process_details 'SADABS (Sheldrick, 2003)'
_exptl_crystal_colour colorless
_exptl_crystal_density_diffrn 1.560
_exptl_crystal_density_meas 1.560
_exptl_crystal_density_method 'not measured'
_exptl_crystal_description needle
_exptl_crystal_F_000 384
_exptl_crystal_size_max 0.289
_exptl_crystal_size_mid 0.163
_exptl_crystal_size_min 0.116
_refine_diff_density_max 0.229
_refine_diff_density_min -0.212
_refine_diff_density_rms 0.056
_refine_ls_extinction_coef 0.003(4)
_refine_ls_extinction_method SHELXL
_refine_ls_goodness_of_fit_ref 0.834
_refine_ls_hydrogen_treatment constr
_refine_ls_matrix_type full
_refine_ls_number_parameters 119
_refine_ls_number_reflns 1782
_refine_ls_number_restraints 0
_refine_ls_restrained_S_all 0.834
_refine_ls_R_factor_all 0.1111
_refine_ls_R_factor_gt 0.0494
_refine_ls_shift/su_max 0.000
_refine_ls_shift/su_mean 0.000
_refine_ls_structure_factor_coef Fsqd
_refine_ls_weighting_details 'calc w=1/[\s^2^(Fo^2^)+(0.0682P)^2^+0.0000P] where P=(Fo^2^+2Fc^2^)/3'
_refine_ls_weighting_scheme calc
_refine_ls_wR_factor_gt 0.1094
_refine_ls_wR_factor_ref 0.1236
_reflns_number_gt 790
_reflns_number_total 1782
_reflns_threshold_expression >2sigma(I)
_cod_data_source_file 1267-2661.cff
_cod_data_source_block C7H8N2O4
_cod_original_cell_volume 784(2)
_cod_original_sg_symbol_Hall -P2ybc
_cod_original_sg_symbol_H-M P21/c
_cod_database_code 8102477

loop_
_symmetry_equiv_pos_as_xyz
'x, y, z'
'-x, y+1/2, -z+1/2'
'-x, -y, -z'
'x, -y-1/2, z-1/2'

loop_
_atom_site_label
_atom_site_type_symbol
_atom_site_fract_x
_atom_site_fract_y
_atom_site_fract_z
_atom_site_U_iso_or_equiv
_atom_site_adp_type
_atom_site_occupancy
_atom_site_symmetry_multiplicity
_atom_site_Wyckoff_symbol
_atom_site_calc_flag
_atom_site_refinement_flags
_atom_site_disorder_assembly
_atom_site_disorder_group
N1 N 0.7728(2) 0.7205(2) 0.07926(14) 0.0371(5) Uani 1 4 e d . . .
O1 O 1.0962(2) 0.8607(2) 0.11561(15) 0.0610(6) Uani 1 4 e d . . .
C3 C 0.7039(3) 0.6634(3) -0.01252(18) 0.0463(7) Uani 1 4 e d . . .
H2 H 0.6463 0.7332 -0.0622 0.056 Uiso 1 4 e calc R . .
O2 O 1.0010(2) 1.1364(2) 0.13723(13) 0.0509(5) Uani 1 4 e d . . .
C2 C 0.7364(3) 0.4865(3) -0.0164(2) 0.0525(8) Uani 1 4 e d . . .
H1A H 0.7044 0.4110 -0.0691 0.063 Uiso 1 4 e calc R . .
O3 O 0.4533(3) 0.8531(3) 0.27890(15) 0.0865(8) Uani 1 4 e d . . .
N2 N 0.8252(3) 0.4395(3) 0.07187(17) 0.0505(6) Uani 1 4 e d . . .
H2A H 0.8620 0.3340 0.0881 0.061 Uiso 1 4 e calc R . .
O4 O 0.4236(2) 0.9317(2) 0.12300(12) 0.0537(5) Uani 1 4 e d . . .
H4A H 0.3195 0.9127 0.1281 0.080 Uiso 1 4 e calc R . .
C1 C 0.8451(3) 0.5812(3) 0.1276(2) 0.0461(7) Uani 1 4 e d . . .
H5 H 0.9013 0.5837 0.1912 0.055 Uiso 1 4 e calc R . .
C4 C 0.7853(3) 0.9086(3) 0.11151(17) 0.0372(6) Uani 1 4 e d . . .
H6 H 0.7166 0.9815 0.0617 0.045 Uiso 1 4 e calc R . .
C5 C 0.9787(3) 0.9743(3) 0.12116(16) 0.0379(6) Uani 1 4 e d . . .
C6 C 0.7094(3) 0.9344(3) 0.20833(18) 0.0438(6) Uani 1 4 e d . . .
H8A H 0.7716 0.8556 0.2565 0.053 Uiso 1 4 e calc R . .
H8B H 0.7334 1.0560 0.2303 0.053 Uiso 1 4 e calc R . .
C7 C 0.5173(3) 0.9012(3) 0.2066(2) 0.0442(6) Uani 1 4 e d . . .

loop_
_atom_site_aniso_label
_atom_site_aniso_U_11
_atom_site_aniso_U_22
_atom_site_aniso_U_33
_atom_site_aniso_U_23
_atom_site_aniso_U_13
_atom_site_aniso_U_12
N1 0.0405(12) 0.0322(11) 0.0397(12) -0.0002(10) 0.0093(10) -0.0009(9)
O1 0.0408(11) 0.0429(11) 0.0995(16) -0.0106(10) 0.0087(11) 0.0023(9)
C3 0.0552(17) 0.0468(16) 0.0372(15) -0.0039(12) 0.0065(13) -0.0024(13)
O2 0.0507(12) 0.0334(10) 0.0688(13) -0.0018(9) 0.0084(10) -0.0067(8)
C2 0.065(2) 0.0416(16) 0.0521(19) -0.0106(14) 0.0120(16) -0.0058(13)
O3 0.0626(15) 0.144(2) 0.0561(13) 0.0286(14) 0.0194(11) -0.0082(14)
N2 0.0516(15) 0.0315(12) 0.0701(16) 0.0045(12) 0.0142(12) 0.0006(10)
O4 0.0413(11) 0.0716(13) 0.0492(12) 0.0045(10) 0.0097(9) -0.0048(10)
C1 0.0533(17) 0.0345(14) 0.0502(16) 0.0022(13) 0.0041(13) -0.0022(12)
C4 0.0404(15) 0.0344(13) 0.0376(14) -0.0004(11) 0.0087(11) -0.0003(11)
C5 0.0436(16) 0.0394(14) 0.0323(14) 0.0009(11) 0.0108(12) -0.0003(12)
C6 0.0446(16) 0.0473(14) 0.0404(15) -0.0036(12) 0.0080(12) 0.0009(12)
C7 0.0389(15) 0.0489(15) 0.0461(17) -0.0034(14) 0.0106(14) 0.0018(13)

loop_
_atom_type_symbol
_atom_type_description
_atom_type_scat_dispersion_real
_atom_type_scat_dispersion_imag
_atom_type_scat_source
C C 0.0033 0.0016 'International Tables Vol C Tables 4.2.6.8 and 6.1.1.4'
H H 0.0000 0.0000 'International Tables Vol C Tables 4.2.6.8 and 6.1.1.4'
N N 0.0061 0.0033 'International Tables Vol C Tables 4.2.6.8 and 6.1.1.4'
O O 0.0106 0.0060 'International Tables Vol C Tables 4.2.6.8 and 6.1.1.4'

loop_
_geom_angle_atom_site_label_1
_geom_angle_atom_site_label_2
_geom_angle_atom_site_label_3
_geom_angle
_geom_angle_site_symmetry_1
_geom_angle_site_symmetry_3
_geom_angle_publ_flag
C1 N1 C3 108.0(2) . . ?
C1 N1 C4 126.4(2) . . ?
C3 N1 C4 125.14(19) . . ?
C2 C3 N1 106.7(2) . . ?
C2 C3 H2 126.6 . . ?
N1 C3 H2 126.6 . . ?
C3 C2 N2 107.0(2) . . ?
C3 C2 H1A 126.5 . . ?
N2 C2 H1A 126.5 . . ?
C1 N2 C2 108.9(2) . . ?
C1 N2 H2A 125.5 . . ?
C2 N2 H2A 125.5 . . ?
C7 O4 H4A 109.5 . . ?
N2 C1 N1 109.4(3) . . ?
N2 C1 H5 125.3 . . ?
N1 C1 H5 125.3 . . ?
N1 C4 C6 111.43(19) . . ?
N1 C4 C5 110.88(19) . . ?
C6 C4 C5 110.0(2) . . ?
N1 C4 H6 108.1 . . ?
C6 C4 H6 108.1 . . ?
C5 C4 H6 108.1 . . ?
O2 C5 O1 126.4(2) . . ?
O2 C5 C4 115.8(2) . . ?
O1 C5 C4 117.7(2) . . ?
C7 C6 C4 116.2(2) . . ?
C7 C6 H8A 108.2 . . ?
C4 C6 H8A 108.2 . . ?
C7 C6 H8B 108.2 . . ?
C4 C6 H8B 108.2 . . ?
H8A C6 H8B 107.4 . . ?
O3 C7 O4 122.9(3) . . ?
O3 C7 C6 122.0(3) . . ?
O4 C7 C6 115.1(2) . . ?

loop_
_geom_bond_atom_site_label_1
_geom_bond_atom_site_label_2
_geom_bond_distance
_geom_bond_site_symmetry_2
_geom_bond_publ_flag
N1 C1 1.323(3) . ?
N1 C3 1.379(3) . ?
N1 C4 1.477(3) . ?
O1 C5 1.246(3) . ?
C3 C2 1.351(4) . ?
C3 H2 0.9300 . ?
O2 C5 1.243(3) . ?
C2 N2 1.366(4) . ?
C2 H1A 0.9300 . ?
O3 C7 1.214(3) . ?
N2 C1 1.308(3) . ?
N2 H2A 0.8600 . ?
O4 C7 1.303(3) . ?
O4 H4A 0.8200 . ?
C1 H5 0.9300 . ?
C4 C6 1.527(4) . ?
C4 C5 1.549(4) . ?
C4 H6 0.9800 . ?
C6 C7 1.487(4) . ?
C6 H8A 0.9700 . ?
C6 H8B 0.9700 . ?

loop_
_cod_related_entry_id
_cod_related_entry_database
_cod_related_entry_code
1 ChemSpider 2366373
